data_2226619
loop_
_publ_author_name
'Trzybi\'nski, Damian'
'Zadykowicz, Beata'
'Krzymi\'nski, Karol'
'Sikorski, Artur'
'B\/la\.zejowski, Jerzy'

_publ_section_title
;
 9-Benzyl-10-methylacridinium trifluoromethanesulfonate
;
_journal_coeditor_code OM2343
_journal_issue 7
_journal_name_full 'Acta Crystallographica Section E'
_journal_page_first o1548
_journal_page_last o1549
_journal_paper_doi 10.1107/S160053681001963X
_journal_volume 66
_journal_year 2010
_chemical_formula_iupac 'C21 H18 N +, C F3 O3 S -'
_chemical_formula_moiety 'C21 H18 N +, C F3 O3 S -'
_chemical_formula_sum 'C22 H18 F3 N O3 S'
_chemical_formula_weight 433.44
_chemical_name_systematic
;
9-Benzyl-10-methylacridinium trifluoromethanesulfonate
;
_space_group_IT_number 14
_symmetry_cell_setting monoclinic
_symmetry_space_group_name_Hall '-P 2yn'
_symmetry_space_group_name_H-M 'P 1 21/n 1'
_atom_sites_solution_hydrogens geom
_atom_sites_solution_primary direct
_atom_sites_solution_secondary difmap
_cell_angle_alpha 90.00
_cell_angle_beta 107.707(5)
_cell_angle_gamma 90.00
_cell_formula_units_Z 4
_cell_length_a 14.6211(7)
_cell_length_b 8.2514(2)
_cell_length_c 17.2900(8)
_cell_measurement_reflns_used 5587
_cell_measurement_temperature 295(2)
_cell_measurement_theta_max 29.2042
_cell_measurement_theta_min 3.2269
_cell_volume 1987.12(15)
_computing_cell_refinement '<i>CrysAlis RED</i> (Oxford Diffraction, 2008)'
_computing_data_collection '<i>CrysAlis CCD</i> (Oxford Diffraction, 2008)'
_computing_data_reduction '<i>CrysAlis RED</i> (Oxford Diffraction, 2008)'
_computing_molecular_graphics '<i>ORTEP-3</i> (Farrugia, 1997)'
_computing_publication_material '<i>SHELXL97</i> (Sheldrick, 2008) and <i>PLATON</i> (Spek, 2009)'
_computing_structure_refinement '<i>SHELXL97</i> (Sheldrick, 2008)'
_computing_structure_solution '<i>SHELXS97</i> (Sheldrick, 2008)'
_diffrn_ambient_temperature 295(2)
_diffrn_detector_area_resol_mean 10.4002
_diffrn_measured_fraction_theta_full 0.996
_diffrn_measured_fraction_theta_max 0.996
_diffrn_measurement_device_type 'Oxford Diffraction Gemini R Ultra Ruby CCD'
_diffrn_measurement_method \w
_diffrn_radiation_monochromator graphite
_diffrn_radiation_source 'Enhanced (Mo) X-ray Source'
_diffrn_radiation_type MoK\a
_diffrn_radiation_wavelength 0.71073
_diffrn_reflns_av_R_equivalents 0.0476
_diffrn_reflns_av_sigmaI/netI 0.0414
_diffrn_reflns_limit_h_max 12
_diffrn_reflns_limit_h_min -17
_diffrn_reflns_limit_k_max 9
_diffrn_reflns_limit_k_min -9
_diffrn_reflns_limit_l_max 20
_diffrn_reflns_limit_l_min -20
_diffrn_reflns_number 16520
_diffrn_reflns_theta_full 25.10
_diffrn_reflns_theta_max 25.10
_diffrn_reflns_theta_min 3.30
_exptl_absorpt_coefficient_mu 0.215
_exptl_absorpt_correction_T_max 0.98800
_exptl_absorpt_correction_T_min 0.95318
_exptl_absorpt_correction_type multi-scan
_exptl_absorpt_process_details
;
(CrysAlis RED; Oxford Diffraction, 2008)
;
_exptl_crystal_colour light-orange
_exptl_crystal_density_diffrn 1.449
_exptl_crystal_density_method 'not measured'
_exptl_crystal_description plate
_exptl_crystal_F_000 896
_exptl_crystal_size_max 0.41
_exptl_crystal_size_mid 0.25
_exptl_crystal_size_min 0.08
_refine_diff_density_max 0.373
_refine_diff_density_min -0.275
_refine_ls_extinction_method none
_refine_ls_goodness_of_fit_ref 1.064
_refine_ls_hydrogen_treatment constr
_refine_ls_matrix_type full
_refine_ls_number_parameters 272
_refine_ls_number_reflns 3528
_refine_ls_number_restraints 0
_refine_ls_restrained_S_all 1.064
_refine_ls_R_factor_all 0.0932
_refine_ls_R_factor_gt 0.0517
_refine_ls_shift/su_max 0.001
_refine_ls_shift/su_mean 0.000
_refine_ls_structure_factor_coef Fsqd
_refine_ls_weighting_details 'calc w=1/[\s^2^(Fo^2^)+(0.0814P)^2^+0.2180P] where P=(Fo^2^+2Fc^2^)/3'
_refine_ls_weighting_scheme calc
_refine_ls_wR_factor_gt 0.1382
_refine_ls_wR_factor_ref 0.1533
_reflns_number_gt 2191
_reflns_number_total 3528
_reflns_threshold_expression I>2sigma(I)
_cod_data_source_file om2343.cif
_cod_data_source_block I
_cod_original_sg_symbol_H-M 'P 21/n'
_cod_database_code 2226619
_cod_database_fobs_code 2226619

loop_
_symmetry_equiv_pos_as_xyz
'x, y, z'
'-x+1/2, y+1/2, -z+1/2'
'-x, -y, -z'
'x+1/2, -y+1/2, z+1/2'

loop_
_atom_site_type_symbol
_atom_site_label
_atom_site_fract_x
_atom_site_fract_y
_atom_site_fract_z
_atom_site_U_iso_or_equiv
_atom_site_adp_type
_atom_site_calc_flag
_atom_site_refinement_flags
_atom_site_occupancy
_atom_site_disorder_assembly
_atom_site_disorder_group
C C1 1.0142(2) 0.2164(4) 0.5705(2) 0.0680(10) Uani d . 1 . .
H H1 1.0341 0.1838 0.6245 0.082 Uiso calc R 1 . .
C C2 1.0692(3) 0.1812(4) 0.5215(3) 0.0870(13) Uani d . 1 . .
H H2 1.1267 0.1251 0.5419 0.104 Uiso calc R 1 . .
C C3 1.0384(4) 0.2302(5) 0.4410(3) 0.0919(14) Uani d . 1 . .
H H3 1.0760 0.2037 0.4081 0.110 Uiso calc R 1 . .
C C4 0.9568(3) 0.3141(4) 0.4080(3) 0.0793(11) Uani d . 1 . .
H H4 0.9395 0.3451 0.3538 0.095 Uiso calc R 1 . .
C C5 0.6717(3) 0.5685(3) 0.4389(2) 0.0616(9) Uani d . 1 . .
H H5 0.6566 0.6103 0.3866 0.074 Uiso calc R 1 . .
C C6 0.6130(3) 0.5955(4) 0.4840(3) 0.0703(10) Uani d . 1 . .
H H6 0.5572 0.6554 0.4620 0.084 Uiso calc R 1 . .
C C7 0.6331(2) 0.5369(4) 0.5617(2) 0.0641(9) Uani d . 1 . .
H H7 0.5903 0.5551 0.5911 0.077 Uiso calc R 1 . .
C C8 0.7146(2) 0.4531(3) 0.59546(18) 0.0515(8) Uani d . 1 . .
H H8 0.7275 0.4155 0.6484 0.062 Uiso calc R 1 . .
C C9 0.8675(2) 0.3374(3) 0.58718(16) 0.0416(7) Uani d . 1 . .
N N10 0.8163(2) 0.4426(3) 0.42625(14) 0.0545(7) Uani d . 1 . .
C C11 0.9266(2) 0.3027(3) 0.53895(18) 0.0490(8) Uani d . 1 . .
C C12 0.8982(2) 0.3545(3) 0.45600(19) 0.0536(8) Uani d . 1 . .
C C13 0.7815(2) 0.4203(3) 0.55233(15) 0.0411(7) Uani d . 1 . .
C C14 0.7575(2) 0.4760(3) 0.47112(18) 0.0486(8) Uani d . 1 . .
C C15 0.8974(2) 0.2879(3) 0.67532(17) 0.0514(8) Uani d . 1 . .
H H15A 0.8641 0.3559 0.7039 0.062 Uiso calc R 1 . .
H H15B 0.9657 0.3076 0.6987 0.062 Uiso calc R 1 . .
C C16 0.8769(2) 0.1104(3) 0.68912(16) 0.0450(7) Uani d . 1 . .
C C17 0.7896(2) 0.0396(3) 0.64921(19) 0.0565(8) Uani d . 1 . .
H H17 0.7431 0.0991 0.6111 0.068 Uiso calc R 1 . .
C C18 0.7708(2) -0.1185(4) 0.6653(2) 0.0623(9) Uani d . 1 . .
H H18 0.7117 -0.1645 0.6383 0.075 Uiso calc R 1 . .
C C19 0.8388(3) -0.2080(4) 0.72059(19) 0.0661(10) Uani d . 1 . .
H H19 0.8256 -0.3141 0.7320 0.079 Uiso calc R 1 . .
C C20 0.9259(3) -0.1408(4) 0.7590(2) 0.0739(11) Uani d . 1 . .
H H20 0.9730 -0.2022 0.7954 0.089 Uiso calc R 1 . .
C C21 0.9445(3) 0.0179(4) 0.74392(18) 0.0627(9) Uani d . 1 . .
H H21 1.0038 0.0631 0.7713 0.075 Uiso calc R 1 . .
C C22 0.7881(3) 0.4991(6) 0.3401(2) 0.0921(13) Uani d . 1 . .
H H22A 0.7789 0.6144 0.3383 0.138 Uiso calc R 1 . .
H H22B 0.7294 0.4470 0.3098 0.138 Uiso calc R 1 . .
H H22C 0.8379 0.4721 0.3167 0.138 Uiso calc R 1 . .
S S23 0.84575(6) 0.55745(8) 0.14455(5) 0.0509(3) Uani d . 1 . .
O O24 0.8608(2) 0.4008(3) 0.17948(15) 0.0869(8) Uani d . 1 . .
O O25 0.87049(18) 0.6881(3) 0.20097(14) 0.0771(7) Uani d . 1 . .
O O26 0.75711(18) 0.5802(3) 0.08205(16) 0.0925(8) Uani d . 1 . .
C C27 0.9326(2) 0.5715(3) 0.09040(19) 0.0553(8) Uani d . 1 . .
F F28 1.01928(18) 0.5412(4) 0.13525(16) 0.1322(11) Uani d . 1 . .
F F29 0.9156(2) 0.4660(3) 0.03015(15) 0.1090(9) Uani d . 1 . .
F F30 0.9335(2) 0.7119(3) 0.05685(18) 0.1184(9) Uani d . 1 . .

loop_
_atom_site_aniso_label
_atom_site_aniso_U_11
_atom_site_aniso_U_22
_atom_site_aniso_U_33
_atom_site_aniso_U_12
_atom_site_aniso_U_13
_atom_site_aniso_U_23
C1 0.051(2) 0.0523(17) 0.102(3) -0.0032(16) 0.025(2) -0.0051(18)
C2 0.062(3) 0.061(2) 0.147(4) -0.0002(18) 0.045(3) -0.014(3)
C3 0.098(4) 0.074(3) 0.133(4) -0.020(2) 0.078(3) -0.035(3)
C4 0.094(3) 0.070(2) 0.092(3) -0.021(2) 0.055(3) -0.021(2)
C5 0.063(2) 0.0494(17) 0.058(2) -0.0072(16) -0.0032(18) 0.0132(15)
C6 0.058(2) 0.0511(18) 0.092(3) 0.0070(16) 0.007(2) -0.0005(19)
C7 0.055(2) 0.0556(18) 0.082(3) 0.0044(16) 0.0208(19) -0.0152(18)
C8 0.057(2) 0.0479(16) 0.0494(17) -0.0042(15) 0.0155(16) -0.0066(13)
C9 0.0406(17) 0.0361(14) 0.0437(16) -0.0092(12) 0.0063(14) -0.0046(12)
N10 0.0601(18) 0.0573(14) 0.0459(14) -0.0176(13) 0.0158(13) 0.0010(12)
C11 0.0440(18) 0.0397(14) 0.065(2) -0.0079(13) 0.0191(16) -0.0050(14)
C12 0.061(2) 0.0460(16) 0.064(2) -0.0236(15) 0.0350(18) -0.0155(15)
C13 0.0463(17) 0.0345(13) 0.0397(15) -0.0065(12) 0.0091(13) -0.0031(12)
C14 0.054(2) 0.0409(15) 0.0485(18) -0.0132(13) 0.0121(16) 0.0005(13)
C15 0.0536(19) 0.0475(16) 0.0480(17) -0.0013(13) 0.0078(15) 0.0024(13)
C16 0.0483(18) 0.0450(15) 0.0387(15) -0.0019(13) 0.0088(14) -0.0037(12)
C17 0.0489(19) 0.0520(17) 0.0626(19) -0.0003(14) 0.0081(16) -0.0030(15)
C18 0.061(2) 0.0570(19) 0.069(2) -0.0097(16) 0.0209(18) -0.0068(17)
C19 0.101(3) 0.0482(17) 0.055(2) -0.0102(19) 0.032(2) -0.0009(16)
C20 0.095(3) 0.058(2) 0.053(2) 0.004(2) -0.0001(19) 0.0128(16)
C21 0.068(2) 0.0598(19) 0.0486(18) -0.0066(16) 0.0000(17) 0.0059(15)
C22 0.095(3) 0.134(3) 0.046(2) -0.025(3) 0.020(2) 0.017(2)
S23 0.0509(5) 0.0466(4) 0.0560(5) -0.0018(3) 0.0174(4) -0.0017(3)
O24 0.131(2) 0.0614(14) 0.0900(17) 0.0137(14) 0.0658(17) 0.0192(13)
O25 0.0813(18) 0.0706(14) 0.0855(16) -0.0086(12) 0.0343(14) -0.0294(13)
O26 0.0492(15) 0.114(2) 0.1010(19) -0.0060(14) 0.0025(14) -0.0007(16)
C27 0.058(2) 0.0492(17) 0.060(2) 0.0005(15) 0.0213(17) 0.0023(15)
F28 0.0559(15) 0.234(3) 0.1091(19) 0.0300(17) 0.0292(14) 0.015(2)
F29 0.159(3) 0.0953(15) 0.1012(17) -0.0266(15) 0.0826(17) -0.0321(13)
F30 0.156(2) 0.0668(13) 0.172(2) 0.0008(14) 0.108(2) 0.0329(14)

loop_
_atom_type_symbol
_atom_type_description
_atom_type_scat_dispersion_real
_atom_type_scat_dispersion_imag
_atom_type_scat_source
C C 0.0033 0.0016 'International Tables Vol C Tables 4.2.6.8 and 6.1.1.4'
H H 0.0000 0.0000 'International Tables Vol C Tables 4.2.6.8 and 6.1.1.4'
O O 0.0106 0.0060 'International Tables Vol C Tables 4.2.6.8 and 6.1.1.4'
S S 0.1246 0.1234 'International Tables Vol C Tables 4.2.6.8 and 6.1.1.4'
F F 0.0171 0.0103 'International Tables Vol C Tables 4.2.6.8 and 6.1.1.4'
N N 0.0061 0.0033 'International Tables Vol C Tables 4.2.6.8 and 6.1.1.4'

loop_
_geom_angle_atom_site_label_1
_geom_angle_atom_site_label_2
_geom_angle_atom_site_label_3
_geom_angle_site_symmetry_1
_geom_angle_site_symmetry_3
_geom_angle
_geom_angle_publ_flag
C2 C1 C11 . . 120.1(4) ?
C2 C1 H1 . . 120.0 ?
C11 C1 H1 . . 120.0 ?
C1 C2 C3 . . 119.2(4) ?
C1 C2 H2 . . 120.4 ?
C3 C2 H2 . . 120.4 ?
C4 C3 C2 . . 123.4(4) ?
C4 C3 H3 . . 118.3 ?
C2 C3 H3 . . 118.3 ?
C3 C4 C12 . . 119.6(4) ?
C3 C4 H4 . . 120.2 ?
C12 C4 H4 . . 120.2 ?
C6 C5 C14 . . 120.2(3) ?
C6 C5 H5 . . 119.9 ?
C14 C5 H5 . . 119.9 ?
C5 C6 C7 . . 121.7(3) ?
C5 C6 H6 . . 119.2 ?
C7 C6 H6 . . 119.2 ?
C8 C7 C6 . . 120.2(4) ?
C8 C7 H7 . . 119.9 ?
C6 C7 H7 . . 119.9 ?
C7 C8 C13 . . 121.9(3) ?
C7 C8 H8 . . 119.1 ?
C13 C8 H8 . . 119.1 ?
C13 C9 C11 . . 118.7(3) ?
C13 C9 C15 . . 121.0(3) ?
C11 C9 C15 . . 120.2(3) ?
C14 N10 C12 . . 122.2(3) ?
C14 N10 C22 . . 118.6(3) ?
C12 N10 C22 . . 119.2(3) ?
C9 C11 C1 . . 121.4(3) ?
C9 C11 C12 . . 119.4(3) ?
C1 C11 C12 . . 119.2(3) ?
N10 C12 C4 . . 122.0(3) ?
N10 C12 C11 . . 119.5(3) ?
C4 C12 C11 . . 118.5(3) ?
C9 C13 C14 . . 120.4(3) ?
C9 C13 C8 . . 122.6(2) ?
C14 C13 C8 . . 117.0(3) ?
N10 C14 C13 . . 119.6(3) ?
N10 C14 C5 . . 121.5(3) ?
C13 C14 C5 . . 118.9(3) ?
C9 C15 C16 . . 114.0(2) ?
C9 C15 H15A . . 108.8 ?
C16 C15 H15A . . 108.8 ?
C9 C15 H15B . . 108.8 ?
C16 C15 H15B . . 108.8 ?
H15A C15 H15B . . 107.7 ?
C21 C16 C17 . . 118.1(3) ?
C21 C16 C15 . . 120.4(3) ?
C17 C16 C15 . . 121.5(2) ?
C18 C17 C16 . . 120.6(3) ?
C18 C17 H17 . . 119.7 ?
C16 C17 H17 . . 119.7 ?
C19 C18 C17 . . 120.4(3) ?
C19 C18 H18 . . 119.8 ?
C17 C18 H18 . . 119.8 ?
C20 C19 C18 . . 119.6(3) ?
C20 C19 H19 . . 120.2 ?
C18 C19 H19 . . 120.2 ?
C19 C20 C21 . . 120.3(3) ?
C19 C20 H20 . . 119.9 ?
C21 C20 H20 . . 119.9 ?
C16 C21 C20 . . 121.1(3) ?
C16 C21 H21 . . 119.5 ?
C20 C21 H21 . . 119.5 ?
N10 C22 H22A . . 109.5 ?
N10 C22 H22B . . 109.5 ?
H22A C22 H22B . . 109.5 ?
N10 C22 H22C . . 109.5 ?
H22A C22 H22C . . 109.5 ?
H22B C22 H22C . . 109.5 ?
O24 S23 O25 . . 115.13(15) ?
O24 S23 O26 . . 115.57(17) ?
O25 S23 O26 . . 113.74(15) ?
O24 S23 C27 . . 103.79(14) ?
O25 S23 C27 . . 103.62(15) ?
O26 S23 C27 . . 102.73(16) ?
F28 C27 F30 . . 107.4(3) ?
F28 C27 F29 . . 105.1(3) ?
F30 C27 F29 . . 105.1(3) ?
F28 C27 S23 . . 113.2(2) ?
F30 C27 S23 . . 113.3(2) ?
F29 C27 S23 . . 112.0(2) ?

loop_
_geom_bond_atom_site_label_1
_geom_bond_atom_site_label_2
_geom_bond_site_symmetry_2
_geom_bond_distance
_geom_bond_publ_flag
C1 C2 . 1.364(5) ?
C1 C11 . 1.421(4) ?
C1 H1 . 0.9300 ?
C2 C3 . 1.387(6) ?
C2 H2 . 0.9300 ?
C3 C4 . 1.346(6) ?
C3 H3 . 0.9300 ?
C4 C12 . 1.403(5) ?
C4 H4 . 0.9300 ?
C5 C6 . 1.342(5) ?
C5 C14 . 1.428(4) ?
C5 H5 . 0.9300 ?
C6 C7 . 1.372(5) ?
C6 H6 . 0.9300 ?
C7 C8 . 1.348(4) ?
C7 H7 . 0.9300 ?
C8 C13 . 1.425(4) ?
C8 H8 . 0.9300 ?
C9 C13 . 1.396(4) ?
C9 C11 . 1.402(4) ?
C9 C15 . 1.508(4) ?
N10 C14 . 1.350(4) ?
N10 C12 . 1.361(4) ?
N10 C22 . 1.495(4) ?
C11 C12 . 1.432(4) ?
C13 C14 . 1.416(4) ?
C15 C16 . 1.528(4) ?
C15 H15A . 0.9700 ?
C15 H15B . 0.9700 ?
C16 C21 . 1.374(4) ?
C16 C17 . 1.382(4) ?
C17 C18 . 1.378(4) ?
C17 H17 . 0.9300 ?
C18 C19 . 1.367(4) ?
C18 H18 . 0.9300 ?
C19 C20 . 1.363(5) ?
C19 H19 . 0.9300 ?
C20 C21 . 1.378(4) ?
C20 H20 . 0.9300 ?
C21 H21 . 0.9300 ?
C22 H22A . 0.9600 ?
C22 H22B . 0.9600 ?
C22 H22C . 0.9600 ?
S23 O24 . 1.415(2) ?
S23 O25 . 1.425(2) ?
S23 O26 . 1.425(2) ?
S23 C27 . 1.796(3) ?
C27 F28 . 1.293(4) ?
C27 F30 . 1.297(3) ?
C27 F29 . 1.322(3) ?

loop_
_geom_hbond_atom_site_label_D
_geom_hbond_atom_site_label_H
_geom_hbond_atom_site_label_A
_geom_hbond_site_symmetry_D
_geom_hbond_site_symmetry_H
_geom_hbond_site_symmetry_A
_geom_hbond_distance_DH
_geom_hbond_distance_HA
_geom_hbond_distance_DA
_geom_hbond_angle_DHA
_geom_hbond_publ_flag
C2 H2 O26 1_555 1_555 4_555 0.93 2.49 3.398(5) 167 y
C3 H3 <i>Cg</i>4 1_555 1_555 3_756 0.93 2.74 3.630(5) 161 y
C15 H15<i>B</i> O25 1_555 1_555 3_766 0.97 2.49 3.423(4) 160 y
C22 H22<i>B</i> O25 1_555 1_555 2_645 0.96 2.56 3.386(5) 144 y
C22 H22<i>C</i> O24 1_555 1_555 1_555 0.96 2.56 3.361(5) 141 y

loop_
_geom_torsion_atom_site_label_1
_geom_torsion_atom_site_label_2
_geom_torsion_atom_site_label_3
_geom_torsion_atom_site_label_4
_geom_torsion_site_symmetry_1
_geom_torsion_site_symmetry_2
_geom_torsion_site_symmetry_3
_geom_torsion_site_symmetry_4
_geom_torsion
_geom_torsion_publ_flag
C11 C1 C2 C3 . . . . -0.2(5) ?
C1 C2 C3 C4 . . . . 1.2(6) ?
C2 C3 C4 C12 . . . . -0.6(6) ?
C14 C5 C6 C7 . . . . 0.4(5) ?
C5 C6 C7 C8 . . . . 1.6(5) ?
C6 C7 C8 C13 . . . . -0.9(4) ?
C13 C9 C11 C1 . . . . -179.0(2) ?
C15 C9 C11 C1 . . . . 2.0(4) ?
C13 C9 C11 C12 . . . . 0.7(4) ?
C15 C9 C11 C12 . . . . -178.3(2) ?
C2 C1 C11 C9 . . . . 178.5(3) ?
C2 C1 C11 C12 . . . . -1.2(4) ?
C14 N10 C12 C4 . . . . 177.2(3) ?
C22 N10 C12 C4 . . . . -0.4(4) ?
C14 N10 C12 C11 . . . . -3.7(4) ?
C22 N10 C12 C11 . . . . 178.8(3) ?
C3 C4 C12 N10 . . . . 178.3(3) ?
C3 C4 C12 C11 . . . . -0.9(5) ?
C9 C11 C12 N10 . . . . 2.8(4) ?
C1 C11 C12 N10 . . . . -177.5(2) ?
C9 C11 C12 C4 . . . . -178.0(3) ?
C1 C11 C12 C4 . . . . 1.7(4) ?
C11 C9 C13 C14 . . . . -3.5(4) ?
C15 C9 C13 C14 . . . . 175.5(2) ?
C11 C9 C13 C8 . . . . 176.6(2) ?
C15 C9 C13 C8 . . . . -4.4(4) ?
C7 C8 C13 C9 . . . . 178.3(2) ?
C7 C8 C13 C14 . . . . -1.7(4) ?
C12 N10 C14 C13 . . . . 0.9(4) ?
C22 N10 C14 C13 . . . . 178.5(3) ?
C12 N10 C14 C5 . . . . -179.9(2) ?
C22 N10 C14 C5 . . . . -2.4(4) ?
C9 C13 C14 N10 . . . . 2.8(4) ?
C8 C13 C14 N10 . . . . -177.3(2) ?
C9 C13 C14 C5 . . . . -176.4(2) ?
C8 C13 C14 C5 . . . . 3.5(4) ?
C6 C5 C14 N10 . . . . 177.8(3) ?
C6 C5 C14 C13 . . . . -3.0(4) ?
C13 C9 C15 C16 . . . . 99.8(3) ?
C11 C9 C15 C16 . . . . -81.1(3) ?
C9 C15 C16 C21 . . . . 136.1(3) ?
C9 C15 C16 C17 . . . . -45.8(4) ?
C21 C16 C17 C18 . . . . 1.1(5) ?
C15 C16 C17 C18 . . . . -177.0(3) ?
C16 C17 C18 C19 . . . . -0.5(5) ?
C17 C18 C19 C20 . . . . -1.0(5) ?
C18 C19 C20 C21 . . . . 1.9(5) ?
C17 C16 C21 C20 . . . . -0.2(5) ?
C15 C16 C21 C20 . . . . 177.9(3) ?
C19 C20 C21 C16 . . . . -1.3(5) ?
O24 S23 C27 F28 . . . . -54.1(3) ?
O25 S23 C27 F28 . . . . 66.5(3) ?
O26 S23 C27 F28 . . . . -174.8(3) ?
O24 S23 C27 F30 . . . . -176.8(3) ?
O25 S23 C27 F30 . . . . -56.1(3) ?
O26 S23 C27 F30 . . . . 62.5(3) ?
O24 S23 C27 F29 . . . . 64.6(3) ?
O25 S23 C27 F29 . . . . -174.8(2) ?
O26 S23 C27 F29 . . . . -56.2(2) ?

loop_
_cod_related_entry_id
_cod_related_entry_database
_cod_related_entry_code
1 ChemSpider 30656133
